data_2103554
loop_
_publ_author_name
'Simons, J.'
'Thomas, H. G.'
'Hall, S. R.'
'Raabe, G.'

_publ_section_title
;
 Synthesis and structure of, and bonding in some derivatives of
 2,6,9,10-tetraoxatricyclo[3.3.1.1^3,8^]decane
;
_journal_issue 1
_journal_name_full 'Acta Crystallographica Section B'
_journal_page_first 63
_journal_page_last 71
_journal_paper_doi 10.1107/S0108768100013331
_journal_volume 57
_journal_year 2001
_chemical_formula_sum 'C15 H22 O9'
_chemical_formula_weight 346.33
_space_group_IT_number 14
_symmetry_cell_setting monoclinic
_symmetry_space_group_name_Hall '-P 2ybc'
_symmetry_space_group_name_H-M 'P 1 21/c 1'
_cell_angle_alpha 90.00000
_cell_angle_beta 104.508(10)
_cell_angle_gamma 90.00000
_cell_formula_units_Z 4
_cell_length_a 10.858(3)
_cell_length_b 14.1170(8)
_cell_length_c 11.519(4)
_cell_measurement_reflns_used 25
_cell_measurement_temperature 293
_cell_measurement_theta_max 18.85
_cell_measurement_theta_min 10.19
_cell_volume 1709.4(8)
_computing_data_reduction 'xtal DIFDAT SORTRF ADDREF'
_computing_molecular_graphics xtal
_computing_publication_material 'xtal BONDLA CIFIO'
_computing_structure_refinement 'xtal CRYLSQ'
_computing_structure_solution xtal
_diffrn_ambient_temperature 293
_diffrn_measurement_device_type CAD4
_diffrn_measurement_method '   \w/2\q'
_diffrn_radiation_monochromator '  graphite'
_diffrn_radiation_source '  Cu anode'
_diffrn_radiation_type 'Cu K\a'
_diffrn_radiation_wavelength 1.54179
_diffrn_reflns_av_R_equivalents .05
_diffrn_reflns_av_sigmaI/netI .041
_diffrn_reflns_limit_h_max 13
_diffrn_reflns_limit_h_min -13
_diffrn_reflns_limit_k_max 17
_diffrn_reflns_limit_k_min 0
_diffrn_reflns_limit_l_max 14
_diffrn_reflns_limit_l_min -14
_diffrn_reflns_number 5250
_diffrn_reflns_reduction_process 'perpendicular monochr Lp'
_diffrn_reflns_theta_max 72.86
_diffrn_reflns_theta_min 4.21
_diffrn_standards_decay_% 2
_diffrn_standards_interval_count 400
_diffrn_standards_number 3
_exptl_absorpt_coefficient_mu .959
_exptl_absorpt_correction_type none
_exptl_crystal_colour '    colourless'
_exptl_crystal_density_diffrn 1.346
_exptl_crystal_description '    irregular'
_exptl_crystal_F_000 736
_exptl_crystal_size_max .70
_exptl_crystal_size_mid .40
_exptl_crystal_size_min .30
_refine_diff_density_max .215
_refine_diff_density_min -.255
_refine_ls_extinction_coef 128E2(3)
_refine_ls_extinction_method Zachariasen
_refine_ls_goodness_of_fit_all 1.002
_refine_ls_goodness_of_fit_ref 1.002
_refine_ls_hydrogen_treatment refall
_refine_ls_matrix_type full
_refine_ls_number_constraints 0
_refine_ls_number_parameters 306
_refine_ls_number_reflns 3070
_refine_ls_number_restraints 0
_refine_ls_R_factor_all .049
_refine_ls_R_factor_gt .049
_refine_ls_shift/su_max .014
_refine_ls_shift/su_mean .001
_refine_ls_structure_factor_coef Fsqd
_refine_ls_weighting_details 'w = 1/[3.52\s^2^(F^2^)]'
_refine_ls_weighting_scheme calc
_refine_ls_wR_factor_all .064
_refine_ls_wR_factor_ref .064
_reflns_number_gt 3070
_reflns_number_total 3070
_reflns_threshold_expression 'Fsqd >  .00 sig(Fsqd)'
_cod_data_source_file jz0010.cif
_cod_data_source_block 4
_cod_depositor_comments
;
The following automatic conversions were performed:
'_refine_ls_hydrogen_treatment' value ' refall' changed to 'refall'
according to '/home/saulius/struct/CIF-dictionaries/cif_core.dic'
dictionary named 'cif_core.dic' version 2.4.1 from 2010-06-29.

Automatic conversion script
Id: cif_fix_enum 1527 2010-12-29 10:47:43Z saulius 

The following automatic conversions were performed:

'_refine_ls_hydrogen_treatment' value ' refall' changed to 'refall'
according to /home/saulius/struct/CIF-dictionaries/cif_core.dic
dictionary named 'cif_core.dic' version 2.4.1 from 2010-06-29.

Automatic conversion script
Id: cif_fix_values 1715 2011-07-08 13:25:40Z adriana 
;
_cod_database_code 2103554
_cod_database_fobs_code 2103554

loop_
_symmetry_equiv_pos_as_xyz
+x,+y,+z
-x,1/2+y,1/2-z
-x,-y,-z
+x,1/2-y,1/2+z

loop_
_atom_site_label
_atom_site_fract_x
_atom_site_fract_y
_atom_site_fract_z
_atom_site_U_iso_or_equiv
_atom_site_adp_type
_atom_site_occupancy
C1 .61867(16) .59383(12) .73642(16) .0410(8) Uani 1.00000
C2 .55643(16) .62774(12) .60703(16) .0407(9) Uani 1.00000
C3 .64992(15) .61591(11) .52765(15) .0378(8) Uani 1.00000
O4 .76710(10) .66296(8) .57926(10) .0387(6) Uani 1.00000
C5 .83809(15) .60217(11) .67071(14) .0358(8) Uani 1.00000
C6 .83776(15) .64780(12) .79286(15) .0391(8) Uani 1.00000
O7 .70913(10) .66195(8) .79660(10) .0404(6) Uani 1.00000
O8 .67856(10) .50520(8) .73011(10) .0410(6) Uani 1.00000
C9 .76029(15) .50722(12) .65149(15) .0375(8) Uani 1.00000
O10 .68539(10) .51847(8) .53235(10) .0397(6) Uani 1.00000
C11 .5993(2) .64663(16) .4007(2) .0492(11) Uani 1.00000
C12 .50307(18) .72644(14) .60173(17) .0499(10) Uani 1.00000
O13 .37777(13) .72275(11) .58906(16) .0822(10) Uani 1.00000
C14 .3131(4) .8139(3) .5785(6) .115(3) Uani 1.00000
O15 .56002(14) .79893(10) .60561(14) .0726(9) Uani 1.00000
C16 .5245(2) .57904(18) .8113(2) .0562(12) Uani 1.00000
C17 .8291(2) .41445(14) .6631(2) .0472(10) Uani 1.00000
C18 .8990(2) .74434(16) .8081(2) .0539(11) Uani 1.00000
C19 .97037(16) .59317(13) .64697(17) .0453(9) Uani 1.00000
O20 1.05153(11) .54664(11) .73245(12) .0629(8) Uani 1.00000
C22 1.1768(2) .5316(3) .7136(3) .084(2) Uani 1.00000
O21 .99644(14) .62242(14) .56084(14) .0970(11) Uani 1.00000
O24 .89800(11) .58257(9) .88125(10) .0491(7) Uani 1.00000
C25 .8974(3) .6075(3) 1.0018(2) .0804(18) Uani 1.00000
H2 .4892(14) .5868(10) .5796(14) .033(4) Uiso 1.00000
H111 .5927(16) .7174(15) .3997(16) .065(6) Uiso 1.00000
H112 .6540(17) .6313(14) .3539(16) .064(6) Uiso 1.00000
H113 .520(2) .6137(14) .3644(17) .074(7) Uiso 1.00000
H141 .327(3) .848(3) .647(3) .173(18) Uiso 1.00000
H142 .329(3) .841(3) .511(3) .17(2) Uiso 1.00000
H143 .226(3) .790(2) .563(3) .159(15) Uiso 1.00000
H161 .567(2) .5572(16) .887(2) .091(9) Uiso 1.00000
H162 .4802(17) .6379(15) .8072(16) .065(6) Uiso 1.00000
H163 .4637(19) .5265(15) .7756(18) .072(7) Uiso 1.00000
H171 .8792(19) .4082(15) .740(2) .077(8) Uiso 1.00000
H172 .7692(15) .3613(13) .6493(15) .048(5) Uiso 1.00000
H173 .8848(17) .4088(13) .6070(17) .068(6) Uiso 1.00000
H181 .8799(16) .7723(13) .8808(17) .060(6) Uiso 1.00000
H182 .8618(19) .7806(16) .738(2) .077(8) Uiso 1.00000
H183 .9905(19) .7372(15) .8173(18) .080(7) Uiso 1.00000
H211 1.223(2) .498(2) .787(2) .104(10) Uiso 1.00000
H212 1.178(3) .493(3) .649(3) .161(16) Uiso 1.00000
H213 1.210(2) .595(2) .703(2) .110(11) Uiso 1.00000
H251 .924(2) .5569(17) 1.046(2) .101(10) Uiso 1.00000
H252 .818(2) .6237(19) 1.005(2) .108(10) Uiso 1.00000
H253 .948(3) .676(3) 1.017(3) .180(17) Uiso 1.00000

loop_
_atom_site_aniso_label
_atom_site_aniso_U_11
_atom_site_aniso_U_22
_atom_site_aniso_U_33
_atom_site_aniso_U_12
_atom_site_aniso_U_13
_atom_site_aniso_U_23
C1 .0371(9) .0400(9) .0491(11) -.0025(8) .0170(9) -.0050(8)
C2 .0316(9) .0385(9) .0506(12) -.0028(8) .0074(9) -.0064(9)
C3 .0351(9) .0354(9) .0417(10) -.0014(7) .0072(8) -.0029(8)
O4 .0342(6) .0371(6) .0426(7) -.0027(5) .0055(6) .0033(6)
C5 .0328(9) .0383(9) .0363(9) .0004(7) .0085(8) .0019(8)
C6 .0343(9) .0425(9) .0409(10) .0020(8) .0103(8) -.0019(8)
O7 .0343(6) .0426(7) .0453(7) -.0011(5) .0118(6) -.0091(6)
O8 .0414(6) .0364(6) .0498(7) -.0008(5) .0202(6) .0006(5)
C9 .0377(9) .0376(9) .0398(10) .0000(7) .0144(8) -.0008(8)
O10 .0406(7) .0364(6) .0402(7) .0004(5) .0068(6) -.0052(5)
C11 .0499(12) .0505(12) .0445(12) .0018(10) .0067(11) -.0002(10)
C12 .0475(11) .0487(11) .0510(12) .0076(10) .0078(10) -.0088(10)
O13 .0437(8) .0723(10) .1259(14) .0169(8) .0122(9) -.0282(10)
C14 .080(2) .100(3) .157(4) .050(2) .013(3) -.035(3)
O15 .0737(10) .0450(8) .0967(12) .0065(7) .0170(9) .0011(8)
C16 .0491(12) .0610(14) .0675(16) -.0027(12) .0316(13) -.0024(13)
C17 .0499(12) .0392(10) .0550(14) .0073(9) .0182(12) .0013(10)
C18 .0474(12) .0524(12) .0605(15) -.0122(10) .0111(12) -.0129(12)
C19 .0376(9) .0518(10) .0491(11) .0017(9) .0158(9) .0031(9)
O20 .0346(7) .1013(11) .0543(8) .0159(7) .0137(7) .0166(8)
C22 .0400(12) .124(3) .092(2) .0232(16) .0261(15) .021(2)
O21 .0636(9) .1543(17) .0884(12) .0413(10) .0480(9) .0659(12)
O24 .0507(8) .0598(8) .0359(7) .0124(6) .0094(6) .0019(6)
C25 .098(2) .105(2) .0405(14) .038(2) .0220(15) .0090(15)

loop_
_atom_type_symbol
_atom_type_scat_dispersion_real
_atom_type_scat_dispersion_imag
_atom_type_scat_source
C .017 .009 'Int Tables Vol IV Tables 2.2B and 2.3.1'
H 0 0 'Int Tables Vol IV Tables 2.2B and 2.3.1'
O .047 .032 'Int Tables Vol IV Tables 2.2B and 2.3.1'

loop_
_geom_angle_atom_site_label_1
_geom_angle_atom_site_label_2
_geom_angle_atom_site_label_3
_geom_angle
O8 C1 O7 110.54(12)
O8 C1 C16 106.98(16)
O8 C1 C2 108.53(14)
O7 C1 C16 107.39(16)
O7 C1 C2 109.93(14)
C16 C1 C2 113.44(15)
H2 C2 C12 107.6(9)
H2 C2 C3 108.2(11)
H2 C2 C1 104.7(9)
C12 C2 C3 112.45(16)
C12 C2 C1 113.31(16)
C3 C2 C1 110.17(14)
O10 C3 O4 103.25(12)
O10 C3 C11 110.33(15)
O10 C3 C2 107.14(14)
O4 C3 C11 110.13(15)
O4 C3 C2 110.78(14)
C11 C3 C2 114.56(15)
C5 O4 C3 106.76(12)
O4 C5 C19 105.98(14)
O4 C5 C6 107.29(13)
O4 C5 C9 103.73(11)
C19 C5 C6 114.34(13)
C19 C5 C9 113.52(14)
C6 C5 C9 111.08(14)
O24 C6 O7 110.62(14)
O24 C6 C18 113.32(14)
O24 C6 C5 106.20(14)
O7 C6 C18 106.12(15)
O7 C6 C5 108.17(12)
C18 C6 C5 112.36(17)
C6 O7 C1 116.94(13)
C9 O8 C1 112.50(13)
O10 C9 O8 108.74(12)
O10 C9 C17 109.69(15)
O10 C9 C5 101.47(13)
O8 C9 C17 107.67(16)
O8 C9 C5 109.13(14)
C17 C9 C5 119.68(14)
C9 O10 C3 103.23(12)
H112 C11 H113 105.3(17)
H112 C11 H111 106.4(17)
H112 C11 C3 111.8(11)
H113 C11 H111 114.7(15)
H113 C11 C3 110.6(12)
H111 C11 C3 108.0(10)
O15 C12 O13 122.96(19)
O15 C12 C2 127.11(18)
O13 C12 C2 109.91(16)
C12 O13 C14 115.6(2)
H141 C14 H142 119(3)
H141 C14 H143 107(3)
H141 C14 O13 115(2)
H142 C14 H143 111(3)
H142 C14 O13 104(2)
H143 C14 O13 98(2)
H161 C16 H162 117.4(19)
H161 C16 H163 105.0(18)
H161 C16 C1 109.5(16)
H162 C16 H163 110.4(16)
H162 C16 C1 104.9(13)
H163 C16 C1 109.7(13)
H171 C17 H172 106.8(17)
H171 C17 H173 108.2(17)
H171 C17 C9 109.3(14)
H172 C17 H173 108.7(15)
H172 C17 C9 111.0(10)
H173 C17 C9 112.6(11)
H182 C18 H183 110.5(18)
H182 C18 H181 111.5(17)
H182 C18 C6 107.7(12)
H183 C18 H181 111.7(15)
H183 C18 C6 109.0(13)
H181 C18 C6 106.1(11)
O21 C19 O20 123.27(18)
O21 C19 C5 123.86(16)
O20 C19 C5 112.85(16)
C19 O20 C22 116.0(2)
H212 C22 H213 111(3)
H212 C22 H211 107(3)
H212 C22 O20 114(2)
H213 C22 H211 115(2)
H213 C22 O20 105.9(16)
H211 C22 O20 103.9(16)
C6 O24 C25 115.23(18)
H251 C25 H252 111(2)
H251 C25 H253 122(2)
H251 C25 O24 106.0(17)
H252 C25 H253 102(2)
H252 C25 O24 109.8(15)
H253 C25 O24 104.4(18)

loop_
_geom_bond_atom_site_label_1
_geom_bond_atom_site_label_2
_geom_bond_distance
C1 O8 1.420(2)
C1 O7 1.424(2)
C1 C16 1.509(3)
C1 C2 1.550(2)
C2 H2 .923(15)
C2 C12 1.504(3)
C2 C3 1.536(3)
C3 O10 1.426(2)
C3 O4 1.4263(19)
C3 C11 1.492(3)
O4 C5 1.4260(18)
C5 C19 1.533(3)
C5 C6 1.548(2)
C5 C9 1.570(2)
C6 O24 1.407(2)
C6 O7 1.422(2)
C6 C18 1.508(3)
O8 C9 1.418(2)
C9 O10 1.418(2)
C9 C17 1.497(3)
C11 H112 .92(2)
C11 H113 .97(2)
C11 H111 1.00(2)
C12 O15 1.191(2)
C12 O13 1.332(2)
O13 C14 1.457(4)
C14 H141 .91(4)
C14 H142 .93(4)
C14 H143 .97(3)
C16 H161 .93(2)
C16 H162 .96(2)
C16 H163 1.01(2)
C17 H171 .92(2)
C17 H172 .980(18)
C17 H173 .99(2)
C18 H182 .96(2)
C18 H183 .98(2)
C18 H181 .99(2)
C19 O21 1.173(3)
C19 O20 1.320(2)
O20 C22 1.446(3)
C22 H212 .93(4)
C22 H213 .98(3)
C22 H211 .99(2)
O24 C25 1.434(3)
C25 H251 .88(2)
C25 H252 .91(3)
C25 H253 1.11(4)

loop_
_geom_contact_atom_site_label_1
_geom_contact_atom_site_label_2
_geom_contact_distance
_geom_contact_site_symmetry_2
H251 H252 1.48(3) .
H112 H113 1.51(3) .
H141 H143 1.51(4) .
H171 H172 1.53(2) .
H161 H163 1.54(3) .
H211 H212 1.54(4) .
H111 H112 1.54(3) .
H171 H173 1.55(3) .
H142 H143 1.57(5) .
H212 H213 1.58(4) .
H252 H253 1.58(4) .
H141 H142 1.58(5) .
H182 H183 1.59(3) .
H172 H173 1.60(3) .
H161 H162 1.61(3) .
H181 H182 1.61(3) .
H162 H163 1.61(3) .
H181 H183 1.63(3) .
H211 H213 1.66(4) .
H111 H113 1.66(3) .
H251 H253 1.75(5) .
O13 H143 1.86(3) .
O24 H251 1.88(3) .
O13 H142 1.91(4) .
O20 H211 1.94(2) .
O24 H252 1.94(3) .
O20 H213 1.96(3) .
C1 H162 1.98(2) .
C12 H2 1.988(15) .
C1 H2 1.994(14) .
C9 H171 2.00(2) .
C6 H182 2.02(2) .
C1 H161 2.02(3) .
O20 H212 2.02(4) .
O24 H253 2.02(3) .
O13 H141 2.02(4) .
C6 H181 2.023(19) .
C3 H2 2.024(17) .
C3 H112 2.02(2) .
C3 H111 2.038(19) .
C6 H183 2.05(2) .
C3 H113 2.047(17) .
C9 H172 2.063(19) .
H181 H253 2.07(4) .
C1 H163 2.08(2) .
C9 H173 2.09(2) .
O20 O21 2.195(2) .
O13 O15 2.218(2) .
C3 C9 2.229(2) .
O4 O10 2.2359(15) .
O13 H2 2.286(15) .
C3 C5 2.289(2) .
O8 O10 2.3053(19) .
C5 O10 2.3155(18) .
C2 O13 2.325(2) .
O7 O24 2.3259(16) .
O7 O8 2.3379(15) .
O7 C18 2.342(3) .
C19 C22 2.347(3) .
O8 C17 2.354(3) .
O8 C16 2.355(3) .
O4 C9 2.358(2) .
C1 C9 2.360(3) .
C12 C14 2.362(5) .
O4 C19 2.364(2) .
O7 C16 2.364(3) .
C5 O24 2.364(2) .
C5 O20 2.380(2) .
C2 O10 2.384(2) .
O10 C17 2.384(2) .
O4 C11 2.393(2) .
C5 O21 2.394(3) .
O10 C11 2.395(2) .
O4 C6 2.396(2) .
C6 C25 2.398(3) .
C5 O7 2.407(2) .
C2 O8 2.412(2) .
C2 O15 2.417(2) .
C1 C6 2.426(2) .
O7 H181 2.430(17) .
C18 O24 2.435(3) .
C5 O8 2.436(2) .
C2 O7 2.437(2) .
C2 O4 2.439(2) .
O7 H252 2.46(2) .
H111 H162 2.48(3) '4 564'
O4 H182 2.49(2) .
H2 H163 2.49(3) .
O10 H2 2.498(14) '3 666'
O21 H213 2.51(2) .
C12 H142 2.51(4) .
C19 H213 2.52(2) .
O10 H2 2.519(17) .
O8 H161 2.52(3) .
C18 H253 2.53(3) .
C3 C12 2.527(3) .
C1 C3 2.531(3) .
H112 H212 2.53(4) '3 766'
C6 H252 2.53(3) .
O8 H172 2.534(19) .
O8 H163 2.53(2) .
C5 C18 2.539(3) .
O7 H161 2.54(3) .
O7 H162 2.54(2) .
O15 H142 2.54(3) .
C2 C11 2.547(3) .
O4 H111 2.548(16) .
O8 H171 2.55(2) .
C1 C12 2.552(3) .
O10 H112 2.555(19) .
C2 C16 2.557(4) .
O7 H182 2.56(2) .
C6 C9 2.571(2) .
O7 H111 2.58(2) '4 565'
O24 H183 2.59(2) .
H113 H163 2.59(3) '3 666'
C6 C19 2.589(3) .
C9 C19 2.596(3) .
C6 H253 2.60(3) .
C16 H2 2.602(16) .
O8 H2 2.603(14) .
H183 H253 2.61(4) .
O21 H181 2.607(18) '4 564'
H2 H113 2.61(3) .
O4 O21 2.615(2) .
O21 H173 2.62(2) '3 766'
C22 O21 2.617(4) .
O4 H112 2.617(17) .
O10 H173 2.626(18) .
C5 H182 2.63(2) .
C14 O15 2.629(5) .
C6 O8 2.634(2) .
O8 H141 2.64(4) '2 646'
O10 H172 2.637(18) .
C2 H162 2.64(2) .
O10 H113 2.651(18) .
C5 C17 2.653(3) .
C19 H212 2.66(3) .
C1 C5 2.677(3) .
H163 H211 2.68(3) '1 455'
O24 H181 2.685(19) .
H251 H251 2.69(4) '3 767'
C25 H181 2.69(2) .
O21 H212 2.70(3) .
H181 H252 2.72(3) .
C12 H141 2.72(4) .
O20 O24 2.721(2) .
O20 H171 2.72(2) .
O4 O7 2.7302(19) .
C2 H113 2.73(2) .
C2 C9 2.737(2) .
O24 H251 2.74(2) '3 767'
O8 H113 2.74(2) '3 666'
O15 H111 2.74(2) .
C12 H111 2.74(2) .
C12 H162 2.74(2) .
H2 H162 2.74(3) .
O13 H162 2.754(18) .
H112 H181 2.75(3) '4 564'
C3 O8 2.760(2) .
C11 H2 2.761(17) .
C19 H173 2.764(18) .
O15 H141 2.78(4) .
C2 H163 2.79(2) .
C19 H183 2.80(2) .
C5 H183 2.80(2) .
O8 O24 2.7969(16) .
H141 H172 2.80(4) '2 656'
O20 H173 2.801(18) .
H112 H163 2.80(3) '3 666'
H173 H183 2.81(3) '2 746'
C2 H111 2.82(2) .
O7 C25 2.817(3) .
C1 O10 2.835(2) .
H163 H213 2.84(3) '1 455'
O10 H212 2.85(4) '3 766'
C5 H171 2.86(2) .
H171 H251 2.87(3) '3 767'
C1 O4 2.879(2) .
H161 H252 2.88(3) .
H113 H141 2.89(4) '4 564'
O7 C9 2.888(2) .
O7 C12 2.891(2) .
C9 O24 2.896(2) .
O20 H251 2.90(3) '3 767'
O4 C18 2.903(3) .
C5 H173 2.905(19) .
H211 H251 2.91(4) '3 767'
H2 H113 2.91(3) '3 666'
O21 H253 2.91(4) '4 564'
O24 H171 2.93(2) .
H182 H252 2.93(3) '4 564'
H162 H213 2.94(3) '1 455'
C6 O20 2.953(2) .
O15 H112 2.954(18) '4 565'
C18 C25 2.955(4) .
H171 H183 2.96(3) '2 746'
H112 H211 2.97(3) '3 766'
H143 H253 2.97(4) '4 464'
H141 H171 2.97(4) '2 656'
C3 O15 2.979(2) .
C17 C19 2.982(3) .
H182 H253 2.98(4) '4 564'
C2 C5 2.983(2) .
C11 C12 2.989(3) .
O20 H183 2.99(2) .
O4 H181 2.99(2) '4 564'
C17 O20 2.997(3) .
C19 O24 2.997(3) .
C22 H163 3.02(2) '1 655'
O4 O15 3.029(2) .
O13 H172 3.050(16) '3 666'
C18 C19 3.052(3) .
C12 H143 3.06(3) .
C9 H2 3.065(15) .
O7 O15 3.0686(18) .
C3 O7 3.072(2) .
H211 H252 3.07(4) '3 767'
O4 C12 3.076(2) .
C16 H111 3.08(2) '4 565'
C1 O24 3.078(2) .
O13 H213 3.08(3) '1 455'
C19 H171 3.08(2) .
O7 H112 3.08(2) '4 565'
H172 H183 3.09(3) '2 746'
O15 H2 3.087(15) .
H2 H2 3.11(2) '3 666'
C6 H251 3.11(2) .
H163 H212 3.11(4) '1 455'
C9 O20 3.115(2) .
C19 H211 3.12(2) .
O4 O8 3.1210(17) .
O21 H212 3.13(3) '3 766'
H113 H172 3.13(3) '3 666'
C18 H252 3.14(3) .
C11 H163 3.14(2) '3 666'
O8 H162 3.15(2) .
C17 H183 3.15(2) '2 746'
C12 C16 3.151(3) .
H112 H182 3.15(3) '4 564'
O7 H253 3.15(3) .
C25 H251 3.16(3) '3 767'
C25 H183 3.16(2) .
C22 H112 3.16(2) '3 766'
O10 H171 3.17(2) .
H173 H212 3.17(4) '3 766'
H173 H181 3.17(3) '2 746'
O7 H2 3.176(14) .
H171 H253 3.18(4) '3 767'
H181 H212 3.18(4) '2 756'
C19 H182 3.18(2) .
H2 H111 3.18(3) .
H111 H181 3.18(3) '4 564'
O7 H183 3.19(2) .
H142 H162 3.19(4) '4 564'
H111 H161 3.19(3) '4 564'
H182 H211 3.20(3) '2 756'
O4 H253 3.20(4) '4 564'
O4 H2 3.204(16) .
C12 H113 3.21(2) .
O4 H252 3.22(3) '4 564'
C17 H141 3.22(4) '2 646'
O24 H182 3.22(2) .
H143 H213 3.22(4) '1 455'
O10 C19 3.222(2) .
H141 H161 3.23(5) '2 656'
O4 H113 3.235(18) .
O10 H111 3.23(2) .
O8 H173 3.24(2) .
O7 H163 3.24(2) .
H143 H171 3.24(4) '2 656'
C25 H182 3.25(2) '4 565'
C3 C6 3.252(2) .
O15 H161 3.25(2) '4 564'
C1 O15 3.253(2) .
H143 H172 3.26(4) '3 666'
O15 H182 3.259(19) .
C18 H173 3.271(18) '2 756'
C11 H212 3.27(4) '3 766'
C2 C6 3.274(2) .
C1 O13 3.288(2) .
H171 H182 3.30(3) '2 746'
O7 C11 3.298(3) '4 565'
C11 O15 3.298(3) .
C1 H111 3.31(2) '4 565'
H111 H252 3.31(3) '4 564'
C11 H181 3.316(19) '4 564'
H173 H212 3.32(4) .
O15 H111 3.325(19) '4 565'
C3 H2 3.326(14) '3 666'
C1 H252 3.33(2) .
H143 H183 3.33(3) '4 464'
C16 H213 3.34(2) '1 455'
C18 H112 3.34(2) '4 565'
C25 H171 3.34(2) '3 767'
H182 H212 3.34(4) '2 756'
O13 C16 3.341(3) .
O4 H183 3.342(18) .
O21 H173 3.34(2) .
C2 H112 3.34(2) .
C2 H161 3.35(3) .
O10 H113 3.35(2) '3 666'
O15 H113 3.35(2) '4 565'
C16 H113 3.35(2) '3 666'
C5 H181 3.359(19) .
H141 H163 3.36(4) '2 656'
H142 H161 3.36(4) '2 656'
C1 H113 3.37(2) '3 666'
H182 H251 3.37(3) '4 564'
C11 H162 3.37(2) '4 564'
H162 H211 3.38(3) '1 455'
O21 H183 3.38(2) .
C25 H211 3.39(3) '3 767'
C17 O24 3.401(3) .
H173 H182 3.40(3) '2 746'
C18 O21 3.405(3) '4 565'
C11 O15 3.406(3) '4 564'
C2 O10 3.409(2) '3 666'
C16 H211 3.41(3) '1 455'
H142 H211 3.41(4) '4 464'
C9 O21 3.413(3) .
H2 H172 3.41(2) '3 666'
C12 H111 3.418(18) '4 565'
C3 C19 3.421(2) .
O21 H183 3.42(2) '4 564'
H142 H172 3.42(4) '3 666'
O21 H143 3.44(3) '1 655'
C3 H212 3.44(4) '3 766'
O15 H162 3.445(18) '4 564'
H2 H161 3.45(3) .
H182 H253 3.45(4) .
H143 H172 3.45(4) '2 656'
H173 H213 3.46(3) '3 766'
C11 H2 3.456(15) '3 666'
C16 H252 3.46(2) .
C9 H113 3.46(2) '3 666'
O15 H252 3.46(3) '4 564'
C22 H251 3.46(3) '3 767'
H143 H173 3.46(4) '3 666'
C18 O20 3.466(3) .
O8 C14 3.472(5) '2 646'
C5 H172 3.477(19) .
C18 H171 3.48(2) '2 756'
C6 H171 3.48(2) .
O13 H163 3.49(2) .
O15 H162 3.51(2) .
C9 H141 3.52(4) '2 646'
O15 H163 3.53(2) '2 656'
O24 C25 3.528(4) '3 767'
C19 H181 3.530(18) '4 564'
C14 H172 3.53(2) '2 656'
O15 H143 3.53(3) .
C22 H162 3.533(19) '1 655'
O7 H251 3.54(2) .
C6 O21 3.542(3) .
C3 O13 3.543(2) .
C2 H113 3.54(2) '3 666'
C9 H2 3.546(14) '3 666'
C6 O10 3.548(2) .
C12 H163 3.55(2) .
H142 H161 3.55(5) '4 564'
O4 O20 3.5522(17) .
C22 H173 3.552(18) .
H181 H251 3.55(3) .
C14 H172 3.554(18) '3 666'
C14 H171 3.56(2) '2 656'
H2 H112 3.56(3) .
O21 H211 3.56(2) .
C19 H253 3.57(4) '4 564'
O8 H252 3.57(2) .
O10 H213 3.57(3) '3 766'
O10 H163 3.57(2) '3 666'
C9 C11 3.570(3) .
C5 C11 3.571(3) .
C25 H161 3.57(2) .
O13 H111 3.57(2) .
H142 H213 3.57(4) '4 464'
H113 H162 3.57(3) '4 564'
C12 H112 3.574(18) '4 565'
O21 H182 3.57(2) .
C3 C17 3.576(3) .
H183 H252 3.58(4) .
H183 H253 3.58(4) '4 564'
O4 H212 3.59(4) '3 766'
O10 C22 3.590(4) '3 766'
C6 C16 3.595(3) .
C19 H212 3.60(3) '3 766'
O4 O24 3.5961(18) .
C17 O21 3.600(3) '3 766'
C11 H141 3.60(3) '4 564'
C6 C17 3.609(3) .
H183 H213 3.61(4) .
O7 O10 3.6112(18) .
C6 H161 3.61(3) .
C16 H141 3.61(4) '2 646'
H2 H112 3.62(2) '3 666'
O10 O21 3.621(2) .
C22 H182 3.63(2) '2 746'
O24 H161 3.63(2) .
C1 C18 3.634(3) .
H113 H212 3.64(4) '3 766'
C14 H113 3.639(18) '4 565'
C1 C17 3.649(3) .
C9 C16 3.652(3) .
C19 H173 3.65(2) '3 766'
O4 C17 3.656(2) .
C14 H161 3.66(2) '2 656'
O13 H173 3.667(17) '3 666'
C18 H212 3.67(4) '2 756'
O13 H113 3.67(2) .
C16 H142 3.67(4) '4 565'
C2 H2 3.675(15) '3 666'
C5 H2 3.675(15) .
O15 H211 3.68(3) '2 756'
O10 O13 3.6800(19) '3 666'
C22 H173 3.68(2) '3 766'
C9 H212 3.68(4) '3 766'
C2 C14 3.683(5) .
O20 C25 3.683(3) '3 767'
C3 O21 3.687(2) .
C14 H213 3.69(3) '1 455'
C18 H253 3.70(4) '4 564'
O8 C11 3.700(2) '3 666'
C18 O21 3.701(3) .
C3 H181 3.70(2) '4 564'
C5 C25 3.705(3) .
C1 H141 3.71(4) '2 646'
C3 H182 3.71(2) .
O8 C25 3.715(3) .
O4 H181 3.717(18) .
C5 H112 3.719(17) .
C16 C22 3.719(4) '1 455'
C5 C22 3.722(3) .
C6 H111 3.72(2) '4 565'
C1 H182 3.73(2) .
C1 C25 3.729(3) .
C14 H2 3.732(16) .
O4 C25 3.733(4) '4 564'
O15 C16 3.735(3) '4 564'
O13 C17 3.737(3) '3 666'
O10 C12 3.738(2) .
O21 O21 3.738(3) '3 766'
C12 H113 3.74(2) '4 565'
C14 H162 3.74(2) .
O8 C19 3.744(2) .
C17 H113 3.75(2) '3 666'
C17 H251 3.75(2) '3 767'
C25 H143 3.75(3) '4 665'
C22 H171 3.75(2) .
C17 C18 3.754(3) '2 746'
O15 H113 3.76(2) .
O8 C12 3.763(2) .
C9 H112 3.764(18) .
C18 H251 3.77(2) .
C17 H182 3.77(2) '2 746'
C25 C25 3.771(5) '3 767'
C18 H111 3.77(2) '4 565'
C11 O13 3.777(3) .
C16 H112 3.787(18) '3 666'
C12 H172 3.789(15) '3 666'
C11 C12 3.790(3) '4 564'
C17 H143 3.79(3) '2 646'
C17 O21 3.792(3) .
O7 C19 3.796(2) .
O4 H173 3.796(18) .
O8 H142 3.80(4) '2 646'
O8 H2 3.805(14) '3 666'
C17 H212 3.81(4) '3 766'
C11 H211 3.82(3) '3 766'
C22 H181 3.82(2) '2 746'
C17 H143 3.83(3) '3 666'
C3 H173 3.837(18) .
O8 H143 3.84(3) '2 646'
C25 H182 3.84(2) .
O13 H111 3.844(16) '4 565'
O20 H252 3.85(2) '3 767'
O24 O24 3.8458(17) '3 767'
C1 H181 3.847(17) .
C9 H163 3.85(2) .
C14 H253 3.85(3) '4 464'
C1 H171 3.85(2) .
C12 H162 3.85(2) '4 564'
C22 H142 3.85(3) '4 665'
C18 H252 3.86(2) '4 564'
C6 H112 3.86(2) '4 565'
C17 H2 3.863(14) '3 666'
O20 H182 3.87(2) '2 746'
C12 H112 3.87(2) .
C3 C16 3.877(4) .
C2 H142 3.88(4) .
C5 H212 3.88(4) '3 766'
C6 O15 3.878(2) .
C18 H211 3.88(3) '2 756'
C18 H172 3.880(17) '2 756'
C17 H181 3.88(2) '2 746'
O21 H112 3.884(17) .
O7 O13 3.8843(18) .
C9 H161 3.89(3) .
O21 H182 3.89(2) '4 564'
C1 C11 3.892(3) .
C22 H183 3.89(2) .
C12 H182 3.89(2) .
C11 H172 3.899(17) '3 666'
C22 H252 3.90(3) '3 767'
O20 H182 3.90(2) .
C5 H181 3.91(2) '4 564'
O15 H161 3.91(2) '2 656'
C1 H172 3.908(19) .
C6 C12 3.909(2) .
O15 C18 3.909(3) .
C22 O21 3.909(4) '3 766'
O13 H113 3.915(19) '4 565'
C5 H111 3.915(17) .
C9 C18 3.920(3) .
C11 H182 3.92(2) '4 564'
C5 H252 3.92(3) .
C5 H253 3.93(4) '4 564'
C2 H182 3.93(2) .
C6 H162 3.93(2) .
C16 O24 3.932(3) .
O21 H172 3.934(19) '3 766'
C5 C12 3.936(3) .
C19 H172 3.939(18) .
O10 O10 3.9410(19) '3 666'
C19 O21 3.944(3) '3 766'
C14 C17 3.944(7) '2 656'
C11 C22 3.947(5) '3 766'
C16 H212 3.95(3) '1 455'
C3 H163 3.95(2) '3 666'
C2 H111 3.95(2) '4 565'
O7 H113 3.95(2) '4 565'
C3 H172 3.956(18) .
O13 C22 3.958(4) '1 455'
C14 H163 3.96(2) '2 656'
C9 H113 3.958(18) .
O20 H172 3.961(17) .
C5 H213 3.96(3) .
O20 C25 3.970(4) .
O4 C18 3.971(3) '4 564'
O21 C25 3.974(4) '4 564'
O24 H173 3.97(2) .
C12 H161 3.98(2) .
C11 C18 3.980(4) '4 564'
O15 C16 3.982(3) .
O8 H112 3.992(18) '3 666'
C19 H181 3.99(2) .
C17 H212 3.99(3) .
C2 H172 4.002(15) '3 666'
O8 H251 4.00(2) .
C6 H251 4.01(2) '3 767'
C3 O10 4.009(2) '3 666'
C5 H253 4.01(3) .
O4 O7 4.0100(18) '4 564'
C11 H252 4.02(3) '4 564'
C17 C22 4.028(4) .
C18 H143 4.03(3) '4 665'
C5 O15 4.032(2) .
C11 C16 4.034(3) '3 666'
C19 H251 4.04(2) '3 767'
C11 C16 4.037(3) '4 564'
C22 O24 4.042(4) .
O20 O21 4.062(2) '3 766'
C22 C25 4.072(5) '3 767'
C3 C18 4.082(3) .
O10 O20 4.0847(18) .
O8 O20 4.085(2) .
O10 C11 4.096(3) '3 666'
C18 C25 4.098(4) '4 564'
O8 C18 4.106(2) .
C9 C12 4.111(3) .
O10 C16 4.114(3) .
C16 C25 4.114(4) .
O10 C12 4.116(2) '3 666'
O21 O24 4.130(2) .
C18 C22 4.134(5) '2 756'
C5 C16 4.134(3) .
C1 C11 4.153(3) '4 565'
O7 C17 4.156(3) .
C2 C17 4.159(3) .
O8 C11 4.182(3) .
C9 C25 4.182(3) .
C2 C3 4.185(2) '3 666'
C2 C18 4.195(3) .
C14 C16 4.196(5) '2 656'
C1 C19 4.197(3) .
O10 O24 4.2014(19) .
C1 C11 4.213(3) '3 666'
C11 O13 4.213(3) '4 564'
C2 C11 4.218(3) '3 666'
O15 C16 4.223(3) '2 656'
C1 O10 4.228(2) '3 666'
C11 C14 4.239(5) '4 564'
C17 C25 4.251(3) '3 767'
C11 O21 4.258(3) .
C3 O7 4.265(2) '4 564'
C3 C22 4.268(4) '3 766'
O10 C16 4.271(3) '3 666'
C2 O24 4.274(2) .
C6 C11 4.276(3) '4 565'
C14 C17 4.286(5) '3 666'
C9 O13 4.288(2) '3 666'
O7 O20 4.289(2) .
O7 O15 4.299(2) '4 565'
C3 O24 4.309(2) .
O13 O21 4.311(2) '1 455'
C6 C22 4.331(4) .
O15 C25 4.335(4) '4 564'
O10 O15 4.3378(18) .
C14 O21 4.338(5) '1 455'
O4 O13 4.340(2) .
C18 O20 4.341(3) '2 756'
O8 O10 4.3454(17) '3 666'
O10 O21 4.348(2) '3 766'
C19 C25 4.358(4) .
C9 C14 4.358(6) '2 646'
O4 C16 4.361(3) .
C2 C2 4.367(2) '3 666'
C12 C18 4.368(3) .
C11 C19 4.373(3) .
C9 C11 4.376(3) '3 666'
C3 O8 4.377(2) '3 666'
C12 C16 4.379(4) '4 564'
C2 C9 4.381(2) '3 666'
C17 C22 4.390(5) '3 766'
C9 C22 4.412(3) .
C19 C22 4.425(4) '3 766'
C18 C19 4.426(3) '4 565'
C2 C19 4.429(3) .

loop_
_geom_torsion_atom_site_label_1
_geom_torsion_atom_site_label_2
_geom_torsion_atom_site_label_3
_geom_torsion_atom_site_label_4
_geom_torsion
O7 C1 C2 C3 74.73(17)
O7 C1 C2 C12 -52.2(2)
O7 C1 C2 H2 -169.2(11)
O8 C1 C2 C3 -46.27(18)
O8 C1 C2 C12 -173.23(14)
O8 C1 C2 H2 69.8(11)
C16 C1 C2 C3 -165.03(16)
C16 C1 C2 C12 68.0(2)
C16 C1 C2 H2 -48.9(11)
C2 C1 O7 C6 -93.74(16)
O8 C1 O7 C6 26.0(2)
C16 C1 O7 C6 142.41(15)
C2 C1 O8 C9 51.10(16)
O7 C1 O8 C9 -69.53(16)
C16 C1 O8 C9 173.86(13)
C2 C1 C16 H161 178.4(15)
C2 C1 C16 H162 -54.8(11)
C2 C1 C16 H163 63.8(12)
O7 C1 C16 H161 -59.9(15)
O7 C1 C16 H162 66.8(11)
O7 C1 C16 H163 -174.6(12)
O8 C1 C16 H161 58.8(15)
O8 C1 C16 H162 -174.5(11)
O8 C1 C16 H163 -55.9(12)
C1 C2 C3 O4 -54.65(17)
C1 C2 C3 O10 57.29(16)
C1 C2 C3 C11 -179.98(15)
C12 C2 C3 O4 72.79(16)
C12 C2 C3 O10 -175.27(12)
C12 C2 C3 C11 -52.5(2)
H2 C2 C3 O4 -168.5(9)
H2 C2 C3 O10 -56.6(9)
H2 C2 C3 C11 66.2(9)
C1 C2 C12 O13 -99.72(18)
C1 C2 C12 O15 81.6(3)
C3 C2 C12 O13 134.53(16)
C3 C2 C12 O15 -44.1(3)
H2 C2 C12 O13 15.5(11)
H2 C2 C12 O15 -163.2(11)
C2 C3 O4 C5 79.63(15)
O10 C3 O4 C5 -34.78(16)
C11 C3 O4 C5 -152.58(15)
C2 C3 O10 C9 -69.42(15)
O4 C3 O10 C9 47.59(16)
C11 C3 O10 C9 165.25(15)
C2 C3 C11 H111 70.7(11)
C2 C3 C11 H112 -172.6(13)
C2 C3 C11 H113 -55.6(14)
O4 C3 C11 H111 -55.0(11)
O4 C3 C11 H112 61.8(13)
O4 C3 C11 H113 178.7(14)
O10 C3 C11 H111 -168.3(11)
O10 C3 C11 H112 -51.6(13)
O10 C3 C11 H113 65.4(14)
C3 O4 C5 C6 -107.96(14)
C3 O4 C5 C9 9.68(17)
C3 O4 C5 C19 129.49(14)
O4 C5 C6 O7 55.95(16)
O4 C5 C6 C18 -60.86(17)
O4 C5 C6 O24 174.72(12)
C9 C5 C6 O7 -56.78(16)
C9 C5 C6 C18 -173.59(14)
C9 C5 C6 O24 61.99(16)
C19 C5 C6 O7 173.15(13)
C19 C5 C6 C18 56.3(2)
C19 C5 C6 O24 -68.08(17)
O4 C5 C9 O8 -96.08(14)
O4 C5 C9 O10 18.59(16)
O4 C5 C9 C17 139.34(17)
C6 C5 C9 O8 18.88(16)
C6 C5 C9 O10 133.55(13)
C6 C5 C9 C17 -105.7(2)
C19 C5 C9 O8 149.38(13)
C19 C5 C9 O10 -95.95(15)
C19 C5 C9 C17 24.8(2)
O4 C5 C19 O20 173.27(14)
O4 C5 C19 O21 -8.4(2)
C6 C5 C19 O20 55.3(2)
C6 C5 C19 O21 -126.4(2)
C9 C5 C19 O20 -73.54(19)
C9 C5 C19 O21 104.8(2)
C5 C6 O7 C1 33.52(18)
C18 C6 O7 C1 154.29(15)
O24 C6 O7 C1 -82.41(17)
C5 C6 C18 H181 169.7(10)
C5 C6 C18 H182 50.1(15)
C5 C6 C18 H183 -69.8(13)
O7 C6 C18 H181 51.7(10)
O7 C6 C18 H182 -67.9(15)
O7 C6 C18 H183 172.2(13)
O24 C6 C18 H181 -69.9(10)
O24 C6 C18 H182 170.5(15)
O24 C6 C18 H183 50.6(13)
C5 C6 O24 C25 -174.5(2)
O7 C6 O24 C25 -57.4(2)
C18 C6 O24 C25 61.7(3)
C1 O8 C9 C5 42.11(15)
C1 O8 C9 O10 -67.76(15)
C1 O8 C9 C17 173.45(13)
C5 C9 O10 C3 -39.80(16)
O8 C9 O10 C3 75.16(15)
C17 C9 O10 C3 -167.33(16)
C5 C9 C17 H171 62.1(15)
C5 C9 C17 H172 179.7(11)
C5 C9 C17 H173 -58.2(11)
O8 C9 C17 H171 -63.1(15)
O8 C9 C17 H172 54.4(11)
O8 C9 C17 H173 176.6(11)
O10 C9 C17 H171 178.7(15)
O10 C9 C17 H172 -63.8(11)
O10 C9 C17 H173 58.4(11)
C2 C12 O13 C14 -178.0(3)
O15 C12 O13 C14 .8(4)
C12 O13 C14 H141 -73(3)
C12 O13 C14 H142 60(2)
C12 O13 C14 H143 175(2)
C5 C19 O20 C22 177.3(2)
O21 C19 O20 C22 -1.0(3)
C19 O20 C22 H211 178.5(16)
C19 O20 C22 H212 -65(2)
C19 O20 C22 H213 57.0(15)
C6 O24 C25 H251 169.7(17)
C6 O24 C25 H252 49.3(18)
C6 O24 C25 H253 -60.0(17)
